data_7242786
loop_
_publ_author_name
'Karnoukhova, Valentina A.'
'Baranov, Vladimir V.'
'Vologzhanina, Anna V.'
'Kravchenko, Angelina N.'
'Fedyanin, Ivan V.'

_publ_section_title
;
 Self-organization of 1,6-dialkyl-3a,6a-diphenylglycolurils in the
 crystalline state
;
_journal_issue 24
_journal_name_full CrystEngComm
_journal_page_first 4312
_journal_page_last 4319
_journal_paper_doi 10.1039/D1CE00434D
_journal_volume 23
_journal_year 2021
_chemical_formula_moiety 'C20 H22 N4 O2, C2 H3 N'
_chemical_formula_sum 'C22 H25 N5 O2'
_chemical_formula_weight 391.47
_space_group_crystal_system monoclinic
_space_group_IT_number 14
_space_group_name_Hall '-P 2ybc'
_space_group_name_H-M_alt 'P 1 21/c 1'
_atom_sites_solution_hydrogens mixed
_atom_sites_solution_primary dual
_audit_creation_method SHELXL-2016/6
_audit_update_record
;
2021-03-24 deposited with the CCDC.	2021-05-07 downloaded from the CCDC.
;
_cell_angle_alpha 90
_cell_angle_beta 101.334(2)
_cell_angle_gamma 90
_cell_formula_units_Z 4
_cell_length_a 12.6677(14)
_cell_length_b 9.9394(11)
_cell_length_c 16.7019(18)
_cell_measurement_reflns_used 375
_cell_measurement_temperature 120(2)
_cell_measurement_theta_max 25
_cell_measurement_theta_min 3
_cell_volume 2061.9(4)
_computing_cell_refinement 'Bruker SAINT'
_computing_data_collection 'Bruker APEX2'
_computing_data_reduction 'Bruker SAINT'
_computing_molecular_graphics 'SHELXTL (Sheldrick, 2008)'
_computing_publication_material 'SHELXTL (Sheldrick, 2008)'
_computing_structure_refinement 'SHELXL (Sheldrick, 2015b)'
_computing_structure_solution 'SHELXT (Sheldrick, 2015a)'
_diffrn_ambient_temperature 120(2)
_diffrn_detector_type 'Bruker APEX II CCD area detector'
_diffrn_measured_fraction_theta_full 1.000
_diffrn_measured_fraction_theta_max 1.000
_diffrn_measurement_device_type 'Bruker APEX DUO diffractometer'
_diffrn_measurement_method 'omega scans'
_diffrn_radiation_type MoK\a
_diffrn_radiation_wavelength 0.71073
_diffrn_reflns_av_R_equivalents 0.0630
_diffrn_reflns_av_unetI/netI 0.0368
_diffrn_reflns_Laue_measured_fraction_full 1.000
_diffrn_reflns_Laue_measured_fraction_max 1.000
_diffrn_reflns_limit_h_max 17
_diffrn_reflns_limit_h_min -17
_diffrn_reflns_limit_k_max 13
_diffrn_reflns_limit_k_min -13
_diffrn_reflns_limit_l_max 23
_diffrn_reflns_limit_l_min -23
_diffrn_reflns_number 44091
_diffrn_reflns_point_group_measured_fraction_full 1.000
_diffrn_reflns_point_group_measured_fraction_max 1.000
_diffrn_reflns_theta_full 25.242
_diffrn_reflns_theta_max 30.000
_diffrn_reflns_theta_min 1.640
_exptl_absorpt_coefficient_mu 0.084
_exptl_absorpt_correction_T_max 0.7461
_exptl_absorpt_correction_T_min 0.6892
_exptl_absorpt_correction_type multi-scan
_exptl_absorpt_process_details SADABS
_exptl_crystal_colour colorless
_exptl_crystal_density_diffrn 1.261
_exptl_crystal_description prism
_exptl_crystal_F_000 832
_exptl_crystal_size_max 0.290
_exptl_crystal_size_mid 0.250
_exptl_crystal_size_min 0.200
_refine_diff_density_max 0.366
_refine_diff_density_min -0.233
_refine_diff_density_rms 0.047
_refine_ls_extinction_method none
_refine_ls_goodness_of_fit_ref 1.016
_refine_ls_hydrogen_treatment mixed
_refine_ls_matrix_type full
_refine_ls_number_parameters 273
_refine_ls_number_reflns 6006
_refine_ls_number_restraints 0
_refine_ls_restrained_S_all 1.016
_refine_ls_R_factor_all 0.0756
_refine_ls_R_factor_gt 0.0474
_refine_ls_shift/su_max 0.000
_refine_ls_shift/su_mean 0.000
_refine_ls_structure_factor_coef Fsqd
_refine_ls_weighting_details 'w=1/[\s^2^(Fo^2^)+(0.0563P)^2^+0.6609P] where P=(Fo^2^+2Fc^2^)/3'
_refine_ls_weighting_scheme calc
_refine_ls_wR_factor_gt 0.1106
_refine_ls_wR_factor_ref 0.1266
_reflns_Friedel_coverage 0.000
_reflns_number_gt 4303
_reflns_number_total 6006
_reflns_threshold_expression I>2\s(I)
_cod_data_source_file d1ce00434d4.cif
_cod_data_source_block 1b-MeCN
_cod_depositor_comments 'Adding full bibliography for 7242772--7242787.cif.'
_cod_original_sg_symbol_H-M 'P 21/c'
_cod_database_code 7242786
_shelx_shelxl_version_number 2016/6
_shelx_space_group_comment
;
The symmetry employed for this shelxl refinement is uniquely defined
by the following loop, which should always be used as a source of
symmetry information in preference to the above space-group names.
They are only intended as comments.
;
_shelx_estimated_absorpt_t_min 0.976
_shelx_estimated_absorpt_t_max 0.983

loop_
_space_group_symop_operation_xyz
'x, y, z'
'-x, y+1/2, -z+1/2'
'-x, -y, -z'
'x, -y-1/2, z-1/2'

loop_
_atom_site_label
_atom_site_type_symbol
_atom_site_fract_x
_atom_site_fract_y
_atom_site_fract_z
_atom_site_U_iso_or_equiv
_atom_site_adp_type
_atom_site_occupancy
_atom_site_site_symmetry_order
_atom_site_calc_flag
_atom_site_refinement_flags_posn
_atom_site_refinement_flags_adp
_atom_site_refinement_flags_occupancy
_atom_site_disorder_assembly
_atom_site_disorder_group
O1 O 0.07660(8) 1.05272(10) 0.17806(7) 0.0291(2) Uani 1 1 d . . . . .
O2 O -0.00740(8) 0.50502(10) 0.13546(6) 0.0257(2) Uani 1 1 d . . . . .
N1 N 0.09631(9) 0.85287(11) 0.24923(7) 0.0198(2) Uani 1 1 d . . . . .
H1N H 0.0704(15) 0.8862(19) 0.2895(12) 0.038(5) Uiso 1 1 d . . . . .
N2 N 0.19240(9) 0.88661(11) 0.15340(7) 0.0197(2) Uani 1 1 d . . . . .
N3 N 0.11793(9) 0.66385(11) 0.11893(7) 0.0200(2) Uani 1 1 d . . . . .
N4 N 0.10173(9) 0.60981(11) 0.24501(7) 0.0188(2) Uani 1 1 d . . . . .
H4N H 0.0559(15) 0.5959(18) 0.2765(11) 0.033(5) Uiso 1 1 d . . . . .
C1 C 0.16355(10) 0.73370(12) 0.25498(8) 0.0170(2) Uani 1 1 d . . . . .
C2 C 0.11769(11) 0.94172(13) 0.19266(8) 0.0213(3) Uani 1 1 d . . . . .
C3 C 0.20184(10) 0.74331(12) 0.17013(8) 0.0175(2) Uani 1 1 d . . . . .
C4 C 0.06333(11) 0.58601(13) 0.16327(8) 0.0202(3) Uani 1 1 d . . . . .
C5 C 0.25183(10) 0.73006(13) 0.33036(8) 0.0191(3) Uani 1 1 d . . . . .
C6 C 0.28090(12) 0.84491(14) 0.37681(9) 0.0247(3) Uani 1 1 d . . . . .
H6A H 0.241976 0.926163 0.363305 0.030 Uiso 1 1 calc R U . . .
C7 C 0.36657(13) 0.84149(17) 0.44287(9) 0.0317(3) Uani 1 1 d . . . . .
H7A H 0.386080 0.920594 0.474222 0.038 Uiso 1 1 calc R U . . .
C8 C 0.42345(13) 0.72449(19) 0.46332(9) 0.0350(4) Uani 1 1 d . . . . .
H8A H 0.482426 0.722868 0.508313 0.042 Uiso 1 1 calc R U . . .
C9 C 0.39428(13) 0.60922(17) 0.41800(10) 0.0337(4) Uani 1 1 d . . . . .
H9A H 0.432881 0.527944 0.432248 0.040 Uiso 1 1 calc R U . . .
C10 C 0.30914(12) 0.61188(15) 0.35203(9) 0.0266(3) Uani 1 1 d . . . . .
H10A H 0.289595 0.532257 0.321203 0.032 Uiso 1 1 calc R U . . .
C11 C 0.31338(10) 0.68940(13) 0.16964(8) 0.0194(3) Uani 1 1 d . . . . .
C12 C 0.40303(11) 0.76752(14) 0.19998(9) 0.0237(3) Uani 1 1 d . . . . .
H12A H 0.393989 0.856417 0.218409 0.028 Uiso 1 1 calc R U . . .
C13 C 0.50541(12) 0.71683(16) 0.20356(10) 0.0296(3) Uani 1 1 d . . . . .
H13A H 0.566460 0.770835 0.224532 0.036 Uiso 1 1 calc R U . . .
C14 C 0.51917(13) 0.58741(17) 0.17664(10) 0.0327(3) Uani 1 1 d . . . . .
H14A H 0.589576 0.552862 0.178697 0.039 Uiso 1 1 calc R U . . .
C15 C 0.43066(13) 0.50902(15) 0.14690(9) 0.0300(3) Uani 1 1 d . . . . .
H15A H 0.440068 0.420018 0.128778 0.036 Uiso 1 1 calc R U . . .
C16 C 0.32775(12) 0.55942(14) 0.14329(8) 0.0243(3) Uani 1 1 d . . . . .
H16A H 0.266896 0.504833 0.122720 0.029 Uiso 1 1 calc R U . . .
C17 C 0.22265(12) 0.95367(15) 0.08307(9) 0.0258(3) Uani 1 1 d . . . . .
H17A H 0.156545 0.978748 0.043656 0.031 Uiso 1 1 calc R U . . .
H17B H 0.263901 0.890011 0.055496 0.031 Uiso 1 1 calc R U . . .
C18 C 0.28981(14) 1.07869(17) 0.10708(11) 0.0379(4) Uani 1 1 d . . . . .
H18A H 0.305831 1.121586 0.058003 0.057 Uiso 1 1 calc R U . . .
H18B H 0.357276 1.053757 0.143697 0.057 Uiso 1 1 calc R U . . .
H18C H 0.249758 1.141600 0.135087 0.057 Uiso 1 1 calc R U . . .
C19 C 0.09784(12) 0.65959(14) 0.02995(8) 0.0244(3) Uani 1 1 d . . . . .
H19A H 0.086098 0.565111 0.011591 0.029 Uiso 1 1 calc R U . . .
H19B H 0.162056 0.693628 0.010842 0.029 Uiso 1 1 calc R U . . .
C20 C 0.00078(14) 0.74292(17) -0.00808(10) 0.0350(4) Uani 1 1 d . . . . .
H20A H -0.005388 0.745112 -0.067477 0.052 Uiso 1 1 calc R U . . .
H20B H 0.009318 0.834785 0.013541 0.052 Uiso 1 1 calc R U . . .
H20C H -0.064377 0.702782 0.005106 0.052 Uiso 1 1 calc R U . . .
N1S N 0.69913(16) 0.8189(2) 0.54938(14) 0.0760(7) Uani 1 1 d . . . . .
C1S C 0.75670(15) 0.7785(2) 0.60441(15) 0.0522(6) Uani 1 1 d . . . . .
C2S C 0.8305(2) 0.7290(2) 0.67411(19) 0.0740(8) Uani 1 1 d . . . . .
H2SA H 0.862496 0.804837 0.707859 0.111 Uiso 1 1 calc R U . . .
H2SB H 0.887532 0.677407 0.656062 0.111 Uiso 1 1 calc R U . . .
H2SC H 0.792193 0.670722 0.706180 0.111 Uiso 1 1 calc R U . . .

loop_
_atom_site_aniso_label
_atom_site_aniso_U_11
_atom_site_aniso_U_22
_atom_site_aniso_U_33
_atom_site_aniso_U_23
_atom_site_aniso_U_13
_atom_site_aniso_U_12
O1 0.0301(6) 0.0222(5) 0.0386(6) 0.0099(4) 0.0155(5) 0.0092(4)
O2 0.0267(5) 0.0266(5) 0.0229(5) -0.0029(4) 0.0027(4) -0.0090(4)
N1 0.0220(6) 0.0180(5) 0.0216(6) 0.0026(4) 0.0097(5) 0.0028(4)
N2 0.0195(5) 0.0182(5) 0.0235(6) 0.0048(4) 0.0093(4) 0.0017(4)
N3 0.0194(5) 0.0241(6) 0.0167(5) 0.0000(4) 0.0035(4) -0.0023(4)
N4 0.0201(5) 0.0187(5) 0.0180(5) 0.0007(4) 0.0050(4) -0.0039(4)
C1 0.0173(6) 0.0161(6) 0.0182(6) 0.0004(5) 0.0047(5) -0.0013(4)
C2 0.0193(6) 0.0204(6) 0.0256(7) 0.0030(5) 0.0078(5) 0.0006(5)
C3 0.0176(6) 0.0172(6) 0.0180(6) 0.0006(4) 0.0046(5) 0.0000(5)
C4 0.0204(6) 0.0196(6) 0.0202(6) 0.0003(5) 0.0032(5) -0.0002(5)
C5 0.0194(6) 0.0216(6) 0.0172(6) 0.0007(5) 0.0057(5) -0.0038(5)
C6 0.0264(7) 0.0262(7) 0.0236(7) -0.0044(5) 0.0098(6) -0.0062(6)
C7 0.0302(8) 0.0431(9) 0.0224(7) -0.0091(6) 0.0069(6) -0.0150(7)
C8 0.0258(7) 0.0553(10) 0.0215(7) 0.0044(7) -0.0012(6) -0.0100(7)
C9 0.0282(8) 0.0390(9) 0.0306(8) 0.0105(7) -0.0024(6) -0.0001(7)
C10 0.0283(7) 0.0243(7) 0.0255(7) 0.0031(5) 0.0011(6) -0.0007(6)
C11 0.0195(6) 0.0216(6) 0.0177(6) 0.0032(5) 0.0056(5) 0.0029(5)
C12 0.0211(6) 0.0254(7) 0.0255(7) 0.0012(5) 0.0067(5) 0.0024(5)
C13 0.0190(7) 0.0367(8) 0.0336(8) 0.0041(6) 0.0060(6) 0.0016(6)
C14 0.0244(7) 0.0397(9) 0.0354(8) 0.0065(7) 0.0094(6) 0.0131(6)
C15 0.0347(8) 0.0269(7) 0.0299(8) 0.0029(6) 0.0099(6) 0.0128(6)
C16 0.0271(7) 0.0235(7) 0.0227(7) 0.0011(5) 0.0058(5) 0.0030(5)
C17 0.0249(7) 0.0285(7) 0.0259(7) 0.0097(6) 0.0097(6) 0.0015(6)
C18 0.0400(9) 0.0328(8) 0.0441(9) 0.0115(7) 0.0160(8) -0.0078(7)
C19 0.0282(7) 0.0274(7) 0.0171(6) -0.0010(5) 0.0035(5) 0.0000(6)
C20 0.0368(9) 0.0363(8) 0.0274(8) 0.0038(6) -0.0045(6) 0.0031(7)
N1S 0.0496(11) 0.0842(15) 0.0849(15) -0.0459(12) -0.0094(11) 0.0178(11)
C1S 0.0290(9) 0.0421(10) 0.0819(16) -0.0311(11) 0.0024(10) 0.0001(8)
C2S 0.0580(14) 0.0377(11) 0.114(2) 0.0078(12) -0.0137(14) -0.0154(10)

loop_
_atom_type_symbol
_atom_type_description
_atom_type_scat_dispersion_real
_atom_type_scat_dispersion_imag
_atom_type_scat_source
C C 0.0033 0.0016 'International Tables Vol C Tables 4.2.6.8 and 6.1.1.4'
H H 0.0000 0.0000 'International Tables Vol C Tables 4.2.6.8 and 6.1.1.4'
N N 0.0061 0.0033 'International Tables Vol C Tables 4.2.6.8 and 6.1.1.4'
O O 0.0106 0.0060 'International Tables Vol C Tables 4.2.6.8 and 6.1.1.4'

loop_
_geom_angle_atom_site_label_1
_geom_angle_atom_site_label_2
_geom_angle_atom_site_label_3
_geom_angle
_geom_angle_site_symmetry_1
_geom_angle_site_symmetry_3
_geom_angle_publ_flag
C2 N1 C1 112.45(11) . . ?
C2 N1 H1N 116.5(12) . . ?
C1 N1 H1N 124.5(12) . . ?
C2 N2 C3 109.83(10) . . ?
C2 N2 C17 121.12(11) . . ?
C3 N2 C17 125.16(11) . . ?
C4 N3 C19 122.42(11) . . ?
C4 N3 C3 112.41(11) . . ?
C19 N3 C3 125.05(11) . . ?
C4 N4 C1 109.69(10) . . ?
C4 N4 H4N 115.2(12) . . ?
C1 N4 H4N 118.4(12) . . ?
N4 C1 N1 112.86(10) . . ?
N4 C1 C5 111.69(10) . . ?
N1 C1 C5 113.78(11) . . ?
N4 C1 C3 101.61(10) . . ?
N1 C1 C3 99.80(10) . . ?
C5 C1 C3 116.04(10) . . ?
O1 C2 N1 126.12(13) . . ?
O1 C2 N2 124.95(12) . . ?
N1 C2 N2 108.93(11) . . ?
N2 C3 N3 113.28(10) . . ?
N2 C3 C11 112.84(11) . . ?
N3 C3 C11 112.26(10) . . ?
N2 C3 C1 101.70(10) . . ?
N3 C3 C1 100.10(9) . . ?
C11 C3 C1 115.66(10) . . ?
O2 C4 N3 125.66(12) . . ?
O2 C4 N4 125.31(12) . . ?
N3 C4 N4 109.02(11) . . ?
C6 C5 C10 118.78(13) . . ?
C6 C5 C1 121.16(12) . . ?
C10 C5 C1 119.99(12) . . ?
C7 C6 C5 120.28(14) . . ?
C7 C6 H6A 119.9 . . ?
C5 C6 H6A 119.9 . . ?
C8 C7 C6 120.52(14) . . ?
C8 C7 H7A 119.7 . . ?
C6 C7 H7A 119.7 . . ?
C7 C8 C9 119.61(14) . . ?
C7 C8 H8A 120.2 . . ?
C9 C8 H8A 120.2 . . ?
C10 C9 C8 120.21(15) . . ?
C10 C9 H9A 119.9 . . ?
C8 C9 H9A 119.9 . . ?
C9 C10 C5 120.60(14) . . ?
C9 C10 H10A 119.7 . . ?
C5 C10 H10A 119.7 . . ?
C12 C11 C16 119.20(13) . . ?
C12 C11 C3 119.89(12) . . ?
C16 C11 C3 120.81(12) . . ?
C13 C12 C11 120.40(13) . . ?
C13 C12 H12A 119.8 . . ?
C11 C12 H12A 119.8 . . ?
C12 C13 C14 120.11(15) . . ?
C12 C13 H13A 119.9 . . ?
C14 C13 H13A 119.9 . . ?
C15 C14 C13 119.85(14) . . ?
C15 C14 H14A 120.1 . . ?
C13 C14 H14A 120.1 . . ?
C14 C15 C16 120.24(14) . . ?
C14 C15 H15A 119.9 . . ?
C16 C15 H15A 119.9 . . ?
C15 C16 C11 120.20(14) . . ?
C15 C16 H16A 119.9 . . ?
C11 C16 H16A 119.9 . . ?
N2 C17 C18 112.50(13) . . ?
N2 C17 H17A 109.1 . . ?
C18 C17 H17A 109.1 . . ?
N2 C17 H17B 109.1 . . ?
C18 C17 H17B 109.1 . . ?
H17A C17 H17B 107.8 . . ?
C17 C18 H18A 109.5 . . ?
C17 C18 H18B 109.5 . . ?
H18A C18 H18B 109.5 . . ?
C17 C18 H18C 109.5 . . ?
H18A C18 H18C 109.5 . . ?
H18B C18 H18C 109.5 . . ?
N3 C19 C20 112.10(12) . . ?
N3 C19 H19A 109.2 . . ?
C20 C19 H19A 109.2 . . ?
N3 C19 H19B 109.2 . . ?
C20 C19 H19B 109.2 . . ?
H19A C19 H19B 107.9 . . ?
C19 C20 H20A 109.5 . . ?
C19 C20 H20B 109.5 . . ?
H20A C20 H20B 109.5 . . ?
C19 C20 H20C 109.5 . . ?
H20A C20 H20C 109.5 . . ?
H20B C20 H20C 109.5 . . ?
N1S C1S C2S 179.2(3) . . ?
C1S C2S H2SA 109.5 . . ?
C1S C2S H2SB 109.5 . . ?
H2SA C2S H2SB 109.5 . . ?
C1S C2S H2SC 109.5 . . ?
H2SA C2S H2SC 109.5 . . ?
H2SB C2S H2SC 109.5 . . ?

loop_
_geom_bond_atom_site_label_1
_geom_bond_atom_site_label_2
_geom_bond_distance
_geom_bond_site_symmetry_2
_geom_bond_publ_flag
O1 C2 1.2238(16) . ?
O2 C4 1.2259(16) . ?
N1 C2 1.3588(17) . ?
N1 C1 1.4511(16) . ?
N1 H1N 0.870(19) . ?
N2 C2 1.3675(17) . ?
N2 C3 1.4519(16) . ?
N2 C17 1.4655(17) . ?
N3 C4 1.3516(17) . ?
N3 C19 1.4583(17) . ?
N3 C3 1.4586(16) . ?
N4 C4 1.3768(17) . ?
N4 C1 1.4512(16) . ?
N4 H4N 0.867(19) . ?
C1 C5 1.5112(18) . ?
C1 C3 1.5883(18) . ?
C3 C11 1.5126(18) . ?
C5 C6 1.3886(19) . ?
C5 C10 1.391(2) . ?
C6 C7 1.388(2) . ?
C6 H6A 0.9500 . ?
C7 C8 1.375(2) . ?
C7 H7A 0.9500 . ?
C8 C9 1.383(2) . ?
C8 H8A 0.9500 . ?
C9 C10 1.382(2) . ?
C9 H9A 0.9500 . ?
C10 H10A 0.9500 . ?
C11 C12 1.3868(19) . ?
C11 C16 1.3883(19) . ?
C12 C13 1.382(2) . ?
C12 H12A 0.9500 . ?
C13 C14 1.385(2) . ?
C13 H13A 0.9500 . ?
C14 C15 1.375(2) . ?
C14 H14A 0.9500 . ?
C15 C16 1.387(2) . ?
C15 H15A 0.9500 . ?
C16 H16A 0.9500 . ?
C17 C18 1.515(2) . ?
C17 H17A 0.9900 . ?
C17 H17B 0.9900 . ?
C18 H18A 0.9800 . ?
C18 H18B 0.9800 . ?
C18 H18C 0.9800 . ?
C19 C20 1.515(2) . ?
C19 H19A 0.9900 . ?
C19 H19B 0.9900 . ?
C20 H20A 0.9800 . ?
C20 H20B 0.9800 . ?
C20 H20C 0.9800 . ?
N1S C1S 1.129(3) . ?
C1S C2S 1.430(3) . ?
C2S H2SA 0.9800 . ?
C2S H2SB 0.9800 . ?
C2S H2SC 0.9800 . ?

loop_
_geom_hbond_atom_site_label_D
_geom_hbond_atom_site_label_H
_geom_hbond_atom_site_label_A
_geom_hbond_distance_DH
_geom_hbond_distance_HA
_geom_hbond_distance_DA
_geom_hbond_angle_DHA
_geom_hbond_site_symmetry_A
N1 H1N O2 0.870(19) 2.00(2) 2.8491(15) 165.4(17) 2
N4 H4N O1 0.867(19) 2.020(19) 2.8665(15) 165.1(16) 2_545

loop_
_geom_torsion_atom_site_label_1
_geom_torsion_atom_site_label_2
_geom_torsion_atom_site_label_3
_geom_torsion_atom_site_label_4
_geom_torsion
_geom_torsion_site_symmetry_1
_geom_torsion_site_symmetry_2
_geom_torsion_site_symmetry_3
_geom_torsion_site_symmetry_4
_geom_torsion_publ_flag
C4 N4 C1 N1 80.40(13) . . . . ?
C4 N4 C1 C5 -149.91(11) . . . . ?
C4 N4 C1 C3 -25.57(13) . . . . ?
C2 N1 C1 N4 -125.97(12) . . . . ?
C2 N1 C1 C5 105.42(13) . . . . ?
C2 N1 C1 C3 -18.84(13) . . . . ?
C1 N1 C2 O1 -176.36(13) . . . . ?
C1 N1 C2 N2 4.29(16) . . . . ?
C3 N2 C2 O1 -164.83(13) . . . . ?
C17 N2 C2 O1 -5.9(2) . . . . ?
C3 N2 C2 N1 14.53(15) . . . . ?
C17 N2 C2 N1 173.41(12) . . . . ?
C2 N2 C3 N3 81.39(13) . . . . ?
C17 N2 C3 N3 -76.44(15) . . . . ?
C2 N2 C3 C11 -149.65(11) . . . . ?
C17 N2 C3 C11 52.52(17) . . . . ?
C2 N2 C3 C1 -25.11(13) . . . . ?
C17 N2 C3 C1 177.06(12) . . . . ?
C4 N3 C3 N2 -124.80(12) . . . . ?
C19 N3 C3 N2 59.11(16) . . . . ?
C4 N3 C3 C11 105.94(12) . . . . ?
C19 N3 C3 C11 -70.15(16) . . . . ?
C4 N3 C3 C1 -17.30(13) . . . . ?
C19 N3 C3 C1 166.62(12) . . . . ?
N4 C1 C3 N2 141.18(10) . . . . ?
N1 C1 C3 N2 25.20(11) . . . . ?
C5 C1 C3 N2 -97.47(12) . . . . ?
N4 C1 C3 N3 24.63(11) . . . . ?
N1 C1 C3 N3 -91.34(10) . . . . ?
C5 C1 C3 N3 145.99(11) . . . . ?
N4 C1 C3 C11 -96.19(12) . . . . ?
N1 C1 C3 C11 147.83(11) . . . . ?
C5 C1 C3 C11 25.16(16) . . . . ?
C19 N3 C4 O2 0.0(2) . . . . ?
C3 N3 C4 O2 -176.25(13) . . . . ?
C19 N3 C4 N4 178.50(12) . . . . ?
C3 N3 C4 N4 2.29(15) . . . . ?
C1 N4 C4 O2 -165.42(13) . . . . ?
C1 N4 C4 N3 16.04(15) . . . . ?
N4 C1 C5 C6 -144.61(12) . . . . ?
N1 C1 C5 C6 -15.40(17) . . . . ?
C3 C1 C5 C6 99.57(14) . . . . ?
N4 C1 C5 C10 38.58(16) . . . . ?
N1 C1 C5 C10 167.79(12) . . . . ?
C3 C1 C5 C10 -77.24(15) . . . . ?
C10 C5 C6 C7 0.9(2) . . . . ?
C1 C5 C6 C7 -175.99(12) . . . . ?
C5 C6 C7 C8 -0.2(2) . . . . ?
C6 C7 C8 C9 -0.5(2) . . . . ?
C7 C8 C9 C10 0.6(2) . . . . ?
C8 C9 C10 C5 0.0(2) . . . . ?
C6 C5 C10 C9 -0.8(2) . . . . ?
C1 C5 C10 C9 176.13(13) . . . . ?
N2 C3 C11 C12 36.56(17) . . . . ?
N3 C3 C11 C12 166.04(12) . . . . ?
C1 C3 C11 C12 -79.95(15) . . . . ?
N2 C3 C11 C16 -147.03(12) . . . . ?
N3 C3 C11 C16 -17.54(17) . . . . ?
C1 C3 C11 C16 96.46(14) . . . . ?
C16 C11 C12 C13 0.3(2) . . . . ?
C3 C11 C12 C13 176.79(13) . . . . ?
C11 C12 C13 C14 0.1(2) . . . . ?
C12 C13 C14 C15 -0.5(2) . . . . ?
C13 C14 C15 C16 0.4(2) . . . . ?
C14 C15 C16 C11 0.0(2) . . . . ?
C12 C11 C16 C15 -0.4(2) . . . . ?
C3 C11 C16 C15 -176.84(12) . . . . ?
C2 N2 C17 C18 71.75(17) . . . . ?
C3 N2 C17 C18 -132.75(14) . . . . ?
C4 N3 C19 C20 81.21(16) . . . . ?
C3 N3 C19 C20 -103.08(15) . . . . ?
